data_2008259
loop_
_publ_author_name
'Berrah, Fadila'
'Leclaire, Andr\'e'
'Borel, Marie-Madeleine'
'Guesdon, Anne'
'Raveau, Bernard'

_publ_section_title
;
 A new vanadium(IV) monophosphate, Sr(VO)~2~(PO~4~)~2~, isotypic with
 Ca(VO)~2~(PO~4~)~2~
;
_journal_issue 3
_journal_name_full 'Acta Crystallographica Section C'
_journal_page_first 288
_journal_page_last 291
_journal_paper_doi 10.1107/S0108270198012372
_journal_volume 55
_journal_year 1999
_chemical_formula_analytical Sr(VO)~2~(PO~4~)~2~
_chemical_formula_iupac Sr(VO)~2~(PO~4~)~2~
_chemical_formula_moiety SrV~2~P~2~O~10~
_chemical_formula_structural Sr(VO)~2~(PO~4~)~2~
_chemical_formula_sum 'O10 P2 Sr V2'
_chemical_formula_weight 411.45
_chemical_name_common 'Strontium vanadium monophosphate'
_space_group_IT_number 43
_symmetry_cell_setting orthorhombic
_symmetry_space_group_name_Hall 'F 2 -2d'
_symmetry_space_group_name_H-M 'F d d 2'
_cell_angle_alpha 90.
_cell_angle_beta 90.
_cell_angle_gamma 90.
_cell_formula_units_Z 8
_cell_length_a 11.992(3)
_cell_length_b 15.932(2)
_cell_length_c 7.222(2)
_cell_measurement_reflns_used 25
_cell_measurement_temperature 293
_cell_measurement_theta_max 22
_cell_measurement_theta_min 18
_cell_volume 1379.8(5)
_computing_cell_refinement 'CAD-4 Software'
_computing_data_collection 'CAD-4 Software (Enraf-Nonius, 1989)'
_computing_data_reduction 'Xtal3.2 (Hall et al., 1992)'
_computing_molecular_graphics 'ATOMS (Dowty, 1995)'
_computing_publication_material 'BONDLA and CIFIO in Xtal3.2'
_computing_structure_refinement 'CRYLSQ in Xtal3.2'
_computing_structure_solution Xtal3.2
_diffrn_ambient_temperature 293
_diffrn_measurement_device 'Enraf-Nonius CAD-4'
_diffrn_measurement_method bisecting
_diffrn_radiation_source xray_tube
_diffrn_radiation_type Mo_K\a
_diffrn_radiation_wavelength 0.71073
_diffrn_reflns_av_R_equivalents 0
_diffrn_reflns_limit_h_max 22
_diffrn_reflns_limit_h_min 0
_diffrn_reflns_limit_k_max 30
_diffrn_reflns_limit_k_min 0
_diffrn_reflns_limit_l_max 14
_diffrn_reflns_limit_l_min 0
_diffrn_reflns_number 1581
_diffrn_reflns_reduction_process perpendicular_monochr_Lp
_diffrn_reflns_theta_max 44.87
_diffrn_reflns_theta_min 4.25
_diffrn_standards_decay_% 0.3
_diffrn_standards_interval_time 60
_diffrn_standards_number 3
_exptl_absorpt_coefficient_mu 10.87
_exptl_absorpt_correction_T_max 0.593
_exptl_absorpt_correction_T_min 0.494
_exptl_absorpt_correction_type 'Gaussian (ABSORB in Xtal3.2; Hall et al., 1992)'
_exptl_absorpt_process_details 'Gaussian (Reference ?)'
_exptl_crystal_colour dark_green
_exptl_crystal_density_diffrn 3.96
_exptl_crystal_density_method 'not measured'
_exptl_crystal_description needle
_exptl_crystal_F_000 1551.73
_exptl_crystal_size_max 0.114
_exptl_crystal_size_mid 0.062
_exptl_crystal_size_min 0.048
_refine_diff_density_max 2.36
_refine_diff_density_min -1.99
_refine_ls_extinction_method none
_refine_ls_goodness_of_fit_all 2.454
_refine_ls_goodness_of_fit_obs 2.454
_refine_ls_matrix_type full
_refine_ls_number_constraints 0
_refine_ls_number_parameters 68
_refine_ls_number_reflns 747
_refine_ls_number_restraints 0
_refine_ls_R_factor_all .042
_refine_ls_R_factor_obs .042
_refine_ls_shift/esd_max 0.0004
_refine_ls_shift/esd_mean 0.00006
_refine_ls_structure_factor_coef F
_refine_ls_weighting_scheme 'sigma; w = 1/\s^2^'
_refine_ls_wR_factor_all .041
_refine_ls_wR_factor_obs .041
_reflns_number_observed 747
_reflns_number_total 1581
_reflns_observed_criterion refl_obs_if_I_>_3sigma(I)
_cod_data_source_file gs1016.cif
_cod_data_source_block gs1016
_cod_original_sg_symbol_Hall F_2_-2d
_cod_original_sg_symbol_H-M F_d_d_2
_cod_original_formula_sum 'Sr V2 P2 O10'
_cod_database_code 2008259

loop_
_symmetry_equiv_pos_as_xyz
+x,+y,+z
-x,-y,+z
1/4-x,1/4+y,1/4+z
3/4+x,3/4-y,1/4+z
+x,1/2+y,1/2+z
1/2+x,+y,1/2+z
1/2+x,1/2+y,+z
-x,1/2-y,1/2+z
1/2-x,-y,1/2+z
1/2-x,1/2-y,+z
1/4-x,3/4+y,3/4+z
3/4-x,1/4+y,3/4+z
3/4-x,3/4+y,1/4+z
3/4+x,1/4-y,3/4+z
1/4+x,3/4-y,3/4+z
1/4+x,1/4-y,1/4+z

loop_
_atom_site_aniso_label
_atom_site_aniso_U_11
_atom_site_aniso_U_22
_atom_site_aniso_U_33
_atom_site_aniso_U_12
_atom_site_aniso_U_13
_atom_site_aniso_U_23
Sr .0068(4) .0078(4) .0090(5) .0003(6) .00000 .00000
V .0085(5) .0053(5) .0090(6) .0025(5) .0023(5) .0020(5)
P .0053(7) .0043(6) .0070(7) .0010(10) -.0002(8) .0000(10)
O1 .009(2) .0030(10) .004(2) .001(3) -.001(2) .000(3)
O2 .007(2) .006(2) .009(3) .002(3) -.002(3) .002(2)
O3 .012(3) .007(3) .008(3) .001(2) .001(3) -.003(2)
O4 .007(2) .007(2) .008(3) .002(3) .002(3) .001(2)
O5 .009(3) .008(3) .013(4) .000(2) .002(3) -.006(3)

loop_
_atom_site_label
_atom_site_fract_x
_atom_site_fract_y
_atom_site_fract_z
_atom_site_U_iso_or_equiv
_atom_site_thermal_displace_type
_atom_site_calc_flag
_atom_site_calc_attached_atom
Sr 0 0 0 .0079(4) Uani ? ?
V .13890(10) .13140(8) .6477(3) .0076(5) Uani ? ?
P .2496(3) .04084(9) .2586(6) .0056(7) Uani ? ?
O1 .2466(6) .1675(2) .7590(10) .006(2) Uani ? ?
O2 .1042(6) .2341(4) .4970(10) .007(3) Uani ? ?
O3 .2388(5) .0981(4) .4250(10) .009(3) Uani ? ?
O4 .1478(6) .0168(4) .7690(10) .007(3) Uani ? ?
O5 .0131(5) .1516(5) .8350(10) .010(3) Uani ? ?

loop_
_atom_type_symbol
_atom_type_scat_dispersion_real
_atom_type_scat_dispersion_imag
_atom_type_scat_source
V .267 .53
; International Tables for X-ray Crystallography
  (1974, Vol. IV, Table 2.3.1)
;
Sr -1.657 3.264
; International Tables for X-ray Crystallography
  (1974, Vol. IV, Table 2.3.1)
;
P .09 .095
; International Tables for X-ray Crystallography
  (1974, Vol. IV, Table 2.3.1)
;
O .008 .006
; International Tables for X-ray Crystallography
  (1974, Vol. IV, Table 2.3.1)
;

loop_
_geom_angle_atom_site_label_1
_geom_angle_atom_site_label_2
_geom_angle_atom_site_label_3
_geom_angle_site_symmetry_1
_geom_angle_site_symmetry_3
_geom_angle
_geom_angle_publ_flag
O4 Sr O5 1_554 1_554 63.9(2) no
O4 Sr O4 1_554 2_554 94.1(3) no
O4 Sr O5 1_554 2_554 80.8(2) no
O4 Sr O2 1_554 11_544 89.4(3) no
O4 Sr O3 1_554 11_544 112.1(2) no
O4 Sr O2 1_554 14_454 167.7(2) no
O4 Sr O3 1_554 14_454 104.7(2) no
O5 Sr O4 1_554 2_554 80.8(2) no
O5 Sr O5 1_554 2_554 127.7(3) no
O5 Sr O2 1_554 11_544 111.3(2) no
O5 Sr O3 1_554 11_544 173.7(2) no
O5 Sr O2 1_554 14_454 105.3(2) no
O5 Sr O3 1_554 14_454 54.1(3) no
O4 Sr O5 2_554 2_554 63.9(2) no
O4 Sr O2 2_554 11_544 167.7(2) no
O4 Sr O3 2_554 11_544 104.7(2) no
O4 Sr O2 2_554 14_454 89.4(3) no
O4 Sr O3 2_554 14_454 112.1(2) no
O5 Sr O2 2_554 11_544 105.3(2) no
O5 Sr O3 2_554 11_544 54.1(3) no
O5 Sr O2 2_554 14_454 111.3(2) no
O5 Sr O3 2_554 14_454 173.7(2) no
O2 Sr O3 11_544 11_544 63.1(2) no
O2 Sr O2 11_544 14_454 89.5(3) no
O2 Sr O3 11_544 14_454 78.2(2) no
O3 Sr O2 11_544 14_454 78.2(2) no
O3 Sr O3 11_544 14_454 124.9(3) no
O2 Sr O3 14_454 14_454 63.1(2) no
O1 V O2 . . 98.3(3) yes
O1 V O3 . . 90.8(4) yes
O1 V O4 . . 93.7(3) yes
O1 V O5 . . 101.7(4) yes
O1 V O1 . 14_454 178.6(4) yes
O2 V O3 . . 84.7(3) yes
O2 V O4 . . 168.0(3) yes
O2 V O5 . . 94.5(3) yes
O2 V O1 . 14_454 82.8(3) yes
O3 V O4 . . 94.3(3) yes
O3 V O5 . . 167.5(3) yes
O3 V O1 . 14_454 90.2(3) yes
O4 V O5 . . 83.9(3) yes
O4 V O1 . 14_454 85.2(3) yes
O5 V O1 . 14_454 77.3(3) yes
O3 P O4 . 9_554 112.9(4) yes
O3 P O2 . 11_544 109.2(4) yes
O3 P O5 . 16_554 106.9(4) yes
O4 P O2 9_554 11_544 107.4(3) yes
O4 P O5 9_554 16_554 108.0(4) yes
O2 P O5 11_544 16_554 112.6(4) yes
V O1 V . 16 137.8(2) yes
V O2 Sr . 3 108.9(3) no
V O2 P . 3 127.9(4) no
Sr O2 P 3 3 123.0(4) no
V O3 P . . 145.0(4) no
V O3 Sr . 3 99.3(3) no
P O3 Sr . 3 99.3(4) no
V O4 Sr . 1_556 110.8(3) no
V O4 P . 9 123.9(4) no
Sr O4 P 1_556 9 123.3(4) no
V O5 Sr . 1_556 101.2(3) no
V O5 P . 14_455 134.2(4) no
Sr O5 P 1_556 14_455 99.7(4) no

loop_
_geom_bond_atom_site_label_1
_geom_bond_atom_site_label_2
_geom_bond_site_symmetry_1
_geom_bond_site_symmetry_2
_geom_bond_distance
_geom_bond_publ_flag
Sr O4 . 1_554 2.447(8) yes
Sr O5 . 1_554 2.696(8) yes
Sr O4 . 2_554 2.447(8) yes
Sr O5 . 2_554 2.696(8) yes
Sr O2 . 11_544 2.508(8) yes
Sr O3 . 11_544 2.734(7) yes
Sr O2 . 14_454 2.508(8) yes
Sr O3 . 14_454 2.734(7) yes
V O1 . . 1.624(8) yes
V O2 . . 2.011(7) yes
V O3 . . 2.073(8) yes
V O4 . . 2.029(6) yes
V O5 . . 2.054(8) yes
V O1 . 14_454 2.129(8) yes
P O3 . . 1.516(9) yes
P O4 . 9_554 1.537(7) yes
P O2 . 11_544 1.541(7) yes
P O5 . 16_554 1.559(9) yes
